data_7720882
loop_
_publ_author_name
'Nguyen, Manh Linh'
'Strunskus, Thomas'
'N&#xe4;ther, Christian'
'Krahmer, Jan'
'Tuczek, Felix'

_publ_section_title
;
 Synthesis of a rhenium(VII) trioxo complex supported by a triphyrin
 ligand: oxygenation chemistry and deposition on Au(111).
;
_journal_issue 17
_journal_name_full 'Dalton transactions (Cambridge, England : 2003)'
_journal_page_first 6944
_journal_page_last 6953
_journal_paper_doi 10.1039/d6dt00370b
_journal_volume 55
_journal_year 2026
_chemical_formula_moiety 'C26 H30 N3 O3 Re, C4 H10 O'
_chemical_formula_sum 'C30 H40 N3 O4 Re'
_chemical_formula_weight 692.85
_space_group_crystal_system monoclinic
_space_group_IT_number 14
_space_group_name_Hall '-P 2yn'
_space_group_name_H-M_alt 'P 1 21/n 1'
_atom_sites_solution_hydrogens geom
_atom_sites_solution_primary dual
_audit_creation_date 2025-12-05
_audit_creation_method
;
Olex2 1.5
(compiled 2025.07.13 svn.rb7424aed for OlexSys, GUI svn.r7314)
;
_audit_update_record
;
2026-02-10 deposited with the CCDC.	2026-04-14 downloaded from the CCDC.
;
_cell_angle_alpha 90
_cell_angle_beta 101.0758(5)
_cell_angle_gamma 90
_cell_formula_units_Z 4
_cell_length_a 14.67065(7)
_cell_length_b 11.75682(6)
_cell_length_c 17.06503(10)
_cell_measurement_reflns_used 31360
_cell_measurement_temperature 100.00(10)
_cell_measurement_theta_max 79.8890
_cell_measurement_theta_min 3.0980
_cell_volume 2888.56(3)
_computing_cell_refinement 'CrysAlisPro 1.171.44.121a (Rigaku OD, 2025)'
_computing_data_collection 'CrysAlisPro system (CCD 44.121a 64-bit (release 04-09-2025))'
_computing_data_reduction 'CrysAlisPro 1.171.44.121a (Rigaku OD, 2025)'
_computing_molecular_graphics 'Olex2 1.5 (Dolomanov et al., 2009)'
_computing_publication_material 'Olex2 1.5 (Dolomanov et al., 2009)'
_computing_structure_refinement 'SHELXL 2019/3 (Sheldrick, 2015)'
_computing_structure_solution 'SHELXT  (Sheldrick, 2015)'
_diffrn_ambient_environment N~2~
_diffrn_ambient_temperature 100.00(10)
_diffrn_detector 'Hybrid Pixel Array Detector'
_diffrn_detector_area_resol_mean 10.0000
_diffrn_detector_type HyPix
_diffrn_measured_fraction_theta_full 0.995
_diffrn_measured_fraction_theta_max 0.973
_diffrn_measurement_details
;
List of Runs (angles in degrees, time in seconds):

  # Type    Start    End  Width  t~exp~   \w     \q     \k     \f   Frames
#--------------------------------------------------------------------------
  1  \w    -75.00 -14.00   0.50    2.00    --  -42.23 127.00  57.00  122
  2  \w     36.00  91.00   0.50    2.00    --   42.23-127.00 -18.00  110
  3  \w    -75.00 -23.00   0.50    5.00    --  -96.00 127.00  57.00  104
  4  \w   -152.00 -89.00   0.50    5.00    --  -96.00-127.00 -18.00  126
  5  \w    111.00 176.00   0.50    5.00    --  117.50 127.00  57.00  130
  6  \w     44.00 101.00   0.50    5.00    --  117.50-127.00 -18.00  114
  7  \w    -19.00  35.00   0.50    2.00    --  -42.23  38.00-120.00  108
  8  \w    -45.00  32.00   0.50    2.00    --  -42.23  57.00 -30.00  154
  9  \w    -45.00  32.00   0.50    2.00    --  -42.23  57.00 -30.00  154
 10  \w    -19.00  35.00   0.50    2.00    --  -42.23  38.00 -60.00  108
 11  \w     28.00  60.00   0.50    2.00    --   42.23  55.00-133.32   64
 12  \w     26.00  54.00   0.50    2.00    --   42.23  61.00  45.52   56
 13  \w     27.00  59.00   0.50    2.00    --   42.23  58.00-162.53   64
 14  \w     34.00  90.00   0.50    2.00    --   42.23-125.00-180.00  112
 15  \w    -35.00  19.00   0.50    2.00    --   42.23 -38.00-120.00  108
 16  \w     34.00  90.00   0.50    2.00    --   42.23-125.00  60.00  112
 17  \w    -67.00 -22.00   0.50    5.00    --  -96.00  77.00  30.00   90
 18  \w    -51.00 -22.00   0.50    5.00    --  -96.00  61.00  60.00   58
 19  \w   -136.00 -81.00   0.50    5.00    --  -96.00 -15.00-150.00  110
 20  \w     44.00  92.00   0.50    5.00    --  117.50 -95.00   0.00   96
 21  \w    109.00 178.00   0.50    5.00    --  117.50  61.00 -30.00  138
 22  \w    103.00 136.00   0.50    5.00    --  117.50  15.00 -60.00   66
 23  \w     44.00  92.00   0.50    5.00    --  117.50 -95.00  30.00   96
 24  \w     44.00  92.00   0.50    5.00    --  117.50 -95.00 120.00   96
 25  \w     44.00  92.00   0.50    5.00    --  117.50 -95.00-180.00   96
 26  \w    103.00 136.00   0.50    5.00    --  117.50  15.00  90.00   66
 27  \w    104.00 166.00   0.50    5.00    --  117.50  30.00 -90.00  124
 28  \w    103.00 136.00   0.50    5.00    --  117.50  15.00 150.00   66
 29  \w     44.00 101.00   0.50    5.00    --  117.50-125.00-120.00  114
 30  \w     44.00  92.00   0.50    5.00    --  117.50 -95.00  90.00   96
 31  \w    103.00 136.00   0.50    5.00    --  117.50  15.00-120.00   66
 32  \w     44.00 101.00   0.50    5.00    --  117.50-125.00 -60.00  114
 33  \w    112.00 178.00   0.50    5.00    --  117.50 125.00-180.00  132
 34  \w    112.00 178.00   0.50    5.00    --  117.50 125.00-180.00  132
 35  \w    103.00 136.00   0.50    5.00    --  117.50  15.00-180.00   66
 36  \w     44.00  92.00   0.50    5.00    --  117.50 -95.00 -60.00   96
 37  \w     44.00 101.00   0.50    5.00    --  117.50-125.00   0.00  114
 38  \w     44.00  92.00   0.50    5.00    --  117.50 -95.00 -30.00   96
 39  \w     44.00  92.00   0.50    5.00    --  117.50 -95.00  60.00   96
 40  \w     44.00 101.00   0.50    5.00    --  117.50-125.00  30.00  114
 41  \w     44.00  75.00   0.50    5.00    --  117.50 -77.00 120.00   62
 42  \w     44.00  75.00   0.50    5.00    --  117.50 -77.00-150.00   62
 43  \w   -119.00 -28.00   0.50    2.00    --  -42.23 -38.00-180.00  182
 44  \w   -122.00 -28.00   0.50    2.00    --  -42.23 -19.00 -90.00  188
 45  \w     26.00  54.00   0.50    2.00    --   42.23  61.00 161.39   56
 46  \w     27.00  57.00   0.50    2.00    --   42.23  60.00 113.69   60
 47  \w     26.00  54.00   0.50    2.00    --   42.23  61.00  -0.09   56
 48  \w     26.00  54.00   0.50    2.00    --   42.23  61.00 -44.38   56
 49  \w     26.00  54.00   0.50    2.00    --   42.23  61.00  78.76   56
 50  \w     26.00  54.00   0.50    2.00    --   42.23  61.00 -88.61   56
 51  \w   -170.00 -83.00   0.50    5.00    --  -96.00 -55.00  84.55  174
 52  \w   -170.00 -82.50   0.50    5.00    --  -96.00 -52.00  59.41  175
;
_diffrn_measurement_device 'four-circle diffractometer'
_diffrn_measurement_device_type 'XtaLAB Synergy, Dualflex, HyPix'
_diffrn_measurement_method '\w scans'
_diffrn_orient_matrix_type 'CrysAlisPro convention (1999,Acta A55,543-557)'
_diffrn_orient_matrix_UB_11 -0.0032365000
_diffrn_orient_matrix_UB_12 -0.1235781000
_diffrn_orient_matrix_UB_13 -0.0304784000
_diffrn_orient_matrix_UB_21 -0.0118160000
_diffrn_orient_matrix_UB_22 -0.0427692000
_diffrn_orient_matrix_UB_23 0.0828034000
_diffrn_orient_matrix_UB_31 -0.1062720000
_diffrn_orient_matrix_UB_32 0.0085049000
_diffrn_orient_matrix_UB_33 -0.0260680000
_diffrn_radiation_monochromator mirror
_diffrn_radiation_probe x-ray
_diffrn_radiation_type 'Cu K\a'
_diffrn_radiation_wavelength 1.54184
_diffrn_reflns_av_R_equivalents 0.0216
_diffrn_reflns_av_unetI/netI 0.0101
_diffrn_reflns_Laue_measured_fraction_full 0.995
_diffrn_reflns_Laue_measured_fraction_max 0.973
_diffrn_reflns_limit_h_max 15
_diffrn_reflns_limit_h_min -18
_diffrn_reflns_limit_k_max 14
_diffrn_reflns_limit_k_min -14
_diffrn_reflns_limit_l_max 21
_diffrn_reflns_limit_l_min -21
_diffrn_reflns_number 41023
_diffrn_reflns_point_group_measured_fraction_full 0.995
_diffrn_reflns_point_group_measured_fraction_max 0.973
_diffrn_reflns_theta_full 67.684
_diffrn_reflns_theta_max 80.105
_diffrn_reflns_theta_min 3.644
_diffrn_source 'micro-focus sealed X-ray tube'
_diffrn_source_type 'PhotonJet (Cu) X-ray Source'
_exptl_absorpt_coefficient_mu 8.538
_exptl_absorpt_correction_T_max 0.21890
_exptl_absorpt_correction_T_min 0.11392
_exptl_absorpt_correction_type sphere
_exptl_absorpt_process_details
;
CrysAlisPro 1.171.44.121a (Rigaku Oxford Diffraction, 2025)
Spherical absorption correction
using equivalent radius and absorption coefficient.
Empirical absorption correction using spherical harmonics,
implemented in SCALE3 ABSPACK scaling algorithm.
;
_exptl_crystal_colour 'lustrous dark red'
_exptl_crystal_density_diffrn 1.593
_exptl_crystal_description block
_exptl_crystal_F_000 1392
_exptl_crystal_size_max 0.07
_exptl_crystal_size_mid 0.05
_exptl_crystal_size_min 0.02
_exptl_crystal_size_rad 0.253
_refine_diff_density_max 1.895
_refine_diff_density_min -0.530
_refine_diff_density_rms 0.087
_refine_ls_extinction_method none
_refine_ls_goodness_of_fit_ref 1.094
_refine_ls_hydrogen_treatment constr
_refine_ls_matrix_type full
_refine_ls_number_parameters 351
_refine_ls_number_reflns 6125
_refine_ls_number_restraints 0
_refine_ls_restrained_S_all 1.094
_refine_ls_R_factor_all 0.0290
_refine_ls_R_factor_gt 0.0283
_refine_ls_shift/su_max 0.001
_refine_ls_shift/su_mean 0.000
_refine_ls_structure_factor_coef Fsqd
_refine_ls_weighting_details 'w=1/[\s^2^(Fo^2^)+(0.0365P)^2^+5.4493P] where P=(Fo^2^+2Fc^2^)/3'
_refine_ls_weighting_scheme calc
_refine_ls_wR_factor_gt 0.0754
_refine_ls_wR_factor_ref 0.0759
_reflns_Friedel_coverage 0.000
_reflns_number_gt 5931
_reflns_number_total 6125
_reflns_threshold_expression 'I > 2\s(I)'
_cod_data_source_file d6dt00370b2.cif
_cod_data_source_block felix325
_cod_depositor_comments 'Adding full bibliography for 7720880--7720882.cif.'
_cod_database_code 7720882
_shelx_shelxl_version_number 2019/3
_chemical_oxdiff_formula C26H30N3O3Re
_chemical_oxdiff_usercomment Re(VII)TriP
_shelx_space_group_comment
;
The symmetry employed for this shelxl refinement is uniquely defined
by the following loop, which should always be used as a source of
symmetry information in preference to the above space-group names.
They are only intended as comments.
;
_diffrn_oxdiff_digest_od_ed
;

;
_diffrn_oxdiff_measurement_exp_name Felix325.par
_olex2_refinement_description
;
1. Fixed Uiso
 At 1.2 times of:
  All C(H) groups, All C(H,H) groups
 At 1.5 times of:
  All C(H,H,H) groups
2.a Secondary CH2 refined with riding coordinates:
 C5(H5A,H5B), C8(H8A,H8B), C14(H14A,H14B), C25(H25A,H25B), C101(H10A,H10B),
 C102(H10C,H10D)
2.b Aromatic/amide H refined with riding coordinates:
 C2(H2), C11(H11), C19(H19), C20(H20)
2.c Idealised Me refined as rotating group:
 C6(H6A,H6B,H6C), C9(H9A,H9B,H9C), C15(H15A,H15B,H15C), C17(H17A,H17B,H17C),
 C23(H23A,H23B,H23C), C26(H26A,H26B,H26C), C103(H10E,H10F,H10G), C104(H10H,H10I,
 H10J)
;
_olex2_submission_special_instructions 'No special instructions were received'
_oxdiff_exptl_absorpt_empirical_details
;
Empirical correction (ABSPACK) includes:
- Absorption correction using spherical harmonics
- Frame scaling
;
_oxdiff_exptl_absorpt_empirical_full_max 1.525
_oxdiff_exptl_absorpt_empirical_full_min 0.703

loop_
_space_group_symop_operation_xyz
'x, y, z'
'-x+1/2, y+1/2, -z+1/2'
'-x, -y, -z'
'x-1/2, -y-1/2, z-1/2'

loop_
_atom_site_label
_atom_site_type_symbol
_atom_site_fract_x
_atom_site_fract_y
_atom_site_fract_z
_atom_site_U_iso_or_equiv
_atom_site_adp_type
_atom_site_occupancy
_atom_site_site_symmetry_order
_atom_site_calc_flag
_atom_site_refinement_flags_posn
_atom_site_refinement_flags_adp
_atom_site_refinement_flags_occupancy
_atom_site_disorder_assembly
_atom_site_disorder_group
Re1 Re 0.68507(2) 0.38361(2) 0.38024(2) 0.03362(6) Uani 1 1 d . . . . .
O1 O 0.71661(18) 0.2417(2) 0.38444(14) 0.0410(5) Uani 1 1 d . . . . .
O2 O 0.78509(17) 0.4553(2) 0.37117(15) 0.0423(5) Uani 1 1 d . . . . .
O3 O 0.66900(17) 0.4158(2) 0.47558(14) 0.0409(5) Uani 1 1 d . . . . .
O101 O 0.8990(3) 0.1876(4) 0.6137(2) 0.0895(12) Uani 1 1 d . . . . .
N1 N 0.6552(2) 0.3716(2) 0.25048(16) 0.0351(6) Uani 1 1 d . . . . .
N2 N 0.60678(19) 0.5338(2) 0.33796(16) 0.0336(5) Uani 1 1 d . . . . .
N3 N 0.53974(19) 0.3317(2) 0.35269(16) 0.0338(5) Uani 1 1 d . . . . .
C1 C 0.6780(2) 0.4575(3) 0.2032(2) 0.0380(7) Uani 1 1 d . . . . .
C2 C 0.6737(2) 0.5729(3) 0.2229(2) 0.0387(7) Uani 1 1 d . . . . .
H2 H 0.701497 0.627763 0.194021 0.046 Uiso 1 1 calc R U . . .
C3 C 0.6294(2) 0.6090(3) 0.2844(2) 0.0360(7) Uani 1 1 d . . . . .
C4 C 0.5777(2) 0.7139(3) 0.2881(2) 0.0397(7) Uani 1 1 d . . . . .
C5 C 0.5830(3) 0.8156(3) 0.2361(2) 0.0499(9) Uani 1 1 d . . . . .
H5A H 0.647966 0.825003 0.228822 0.060 Uiso 1 1 calc R U . . .
H5B H 0.565937 0.884326 0.263463 0.060 Uiso 1 1 calc R U . . .
C6 C 0.5202(3) 0.8067(4) 0.1548(3) 0.0633(12) Uani 1 1 d . . . . .
H6A H 0.522832 0.877860 0.125361 0.095 Uiso 1 1 calc R U . . .
H6B H 0.456263 0.792851 0.161379 0.095 Uiso 1 1 calc R U . . .
H6C H 0.540915 0.743646 0.124917 0.095 Uiso 1 1 calc R U . . .
C7 C 0.5175(3) 0.6936(3) 0.3390(2) 0.0412(7) Uani 1 1 d . . . . .
C8 C 0.4392(3) 0.7682(3) 0.3547(3) 0.0526(9) Uani 1 1 d . . . . .
H8A H 0.437482 0.837991 0.322041 0.063 Uiso 1 1 calc R U . . .
H8B H 0.379747 0.727444 0.336803 0.063 Uiso 1 1 calc R U . . .
C9 C 0.4459(3) 0.8018(4) 0.4399(3) 0.0584(10) Uani 1 1 d . . . . .
H9A H 0.391209 0.846636 0.445436 0.088 Uiso 1 1 calc R U . . .
H9B H 0.502092 0.847474 0.457220 0.088 Uiso 1 1 calc R U . . .
H9C H 0.448997 0.733390 0.473154 0.088 Uiso 1 1 calc R U . . .
C10 C 0.5343(2) 0.5768(3) 0.3677(2) 0.0369(7) Uani 1 1 d . . . . .
C11 C 0.4740(2) 0.5047(3) 0.3985(2) 0.0377(7) Uani 1 1 d . . . . .
H11 H 0.432815 0.536103 0.429445 0.045 Uiso 1 1 calc R U . . .
C12 C 0.4728(2) 0.3870(3) 0.3846(2) 0.0356(7) Uani 1 1 d . . . . .
C13 C 0.3958(3) 0.3095(3) 0.3860(2) 0.0408(7) Uani 1 1 d . . . . .
C14 C 0.3094(3) 0.3407(4) 0.4146(3) 0.0523(10) Uani 1 1 d . . . . .
H14A H 0.325622 0.389530 0.462457 0.063 Uiso 1 1 calc R U . . .
H14B H 0.279986 0.270666 0.430325 0.063 Uiso 1 1 calc R U . . .
C15 C 0.2403(3) 0.4029(5) 0.3516(4) 0.0761(15) Uani 1 1 d . . . . .
H15A H 0.222489 0.354081 0.304630 0.114 Uiso 1 1 calc R U . . .
H15B H 0.268665 0.472880 0.336299 0.114 Uiso 1 1 calc R U . . .
H15C H 0.184940 0.422049 0.373250 0.114 Uiso 1 1 calc R U . . .
C16 C 0.4169(3) 0.2110(3) 0.3521(2) 0.0416(7) Uani 1 1 d . . . . .
C17 C 0.3571(3) 0.1070(3) 0.3347(3) 0.0527(10) Uani 1 1 d . . . . .
H17A H 0.301860 0.115476 0.358646 0.079 Uiso 1 1 calc R U . . .
H17B H 0.392339 0.039984 0.357393 0.079 Uiso 1 1 calc R U . . .
H17C H 0.338103 0.097583 0.276840 0.079 Uiso 1 1 calc R U . . .
C18 C 0.5061(2) 0.2272(3) 0.3282(2) 0.0380(7) Uani 1 1 d . . . . .
C19 C 0.5440(3) 0.1528(3) 0.2785(2) 0.0394(7) Uani 1 1 d . . . . .
H19 H 0.525748 0.075678 0.281449 0.047 Uiso 1 1 calc R U . . .
C20 C 0.6036(2) 0.1728(3) 0.2260(2) 0.0387(7) Uani 1 1 d . . . . .
H20 H 0.619737 0.107125 0.199193 0.046 Uiso 1 1 calc R U . . .
C21 C 0.6438(2) 0.2746(3) 0.2061(2) 0.0377(7) Uani 1 1 d . . . . .
C22 C 0.6673(3) 0.2974(3) 0.1284(2) 0.0412(7) Uani 1 1 d . . . . .
C23 C 0.6609(3) 0.2136(3) 0.0615(2) 0.0499(9) Uani 1 1 d . . . . .
H23A H 0.666275 0.253686 0.012288 0.075 Uiso 1 1 calc R U . . .
H23B H 0.600914 0.174255 0.054018 0.075 Uiso 1 1 calc R U . . .
H23C H 0.711230 0.157896 0.074492 0.075 Uiso 1 1 calc R U . . .
C24 C 0.6877(3) 0.4104(3) 0.1265(2) 0.0418(7) Uani 1 1 d . . . . .
C25 C 0.7131(3) 0.4751(3) 0.0581(2) 0.0515(9) Uani 1 1 d . . . . .
H25A H 0.696705 0.556242 0.062339 0.062 Uiso 1 1 calc R U . . .
H25B H 0.676985 0.445272 0.007234 0.062 Uiso 1 1 calc R U . . .
C26 C 0.8163(3) 0.4651(4) 0.0573(3) 0.0625(11) Uani 1 1 d . . . . .
H26A H 0.829882 0.503055 0.009742 0.094 Uiso 1 1 calc R U . . .
H26B H 0.833421 0.384628 0.056465 0.094 Uiso 1 1 calc R U . . .
H26C H 0.852028 0.501244 0.105290 0.094 Uiso 1 1 calc R U . . .
C101 C 0.8426(4) 0.2827(5) 0.5914(4) 0.0836(16) Uani 1 1 d . . . . .
H10A H 0.823273 0.316121 0.638905 0.100 Uiso 1 1 calc R U . . .
H10B H 0.786143 0.260136 0.552882 0.100 Uiso 1 1 calc R U . . .
C102 C 0.8552(5) 0.1053(5) 0.6511(4) 0.0855(18) Uani 1 1 d . . . . .
H10C H 0.796263 0.083213 0.615572 0.103 Uiso 1 1 calc R U . . .
H10D H 0.839943 0.137188 0.700657 0.103 Uiso 1 1 calc R U . . .
C103 C 0.8978(5) 0.3699(6) 0.5533(4) 0.094(2) Uani 1 1 d . . . . .
H10E H 0.920251 0.334621 0.508497 0.141 Uiso 1 1 calc R U . . .
H10F H 0.950904 0.396308 0.593054 0.141 Uiso 1 1 calc R U . . .
H10G H 0.857790 0.434648 0.533796 0.141 Uiso 1 1 calc R U . . .
C104 C 0.9142(4) 0.0031(6) 0.6709(3) 0.0881(18) Uani 1 1 d . . . . .
H10H H 0.936319 -0.022655 0.623199 0.132 Uiso 1 1 calc R U . . .
H10I H 0.877755 -0.057558 0.689520 0.132 Uiso 1 1 calc R U . . .
H10J H 0.967445 0.021861 0.712982 0.132 Uiso 1 1 calc R U . . .

loop_
_atom_site_aniso_label
_atom_site_aniso_U_11
_atom_site_aniso_U_22
_atom_site_aniso_U_33
_atom_site_aniso_U_23
_atom_site_aniso_U_13
_atom_site_aniso_U_12
Re1 0.03886(10) 0.03027(9) 0.03456(9) -0.00085(5) 0.01416(6) 0.00265(5)
O1 0.0488(13) 0.0379(12) 0.0388(12) 0.0002(10) 0.0151(10) 0.0058(10)
O2 0.0443(13) 0.0396(13) 0.0455(13) -0.0018(10) 0.0147(10) 0.0036(10)
O3 0.0454(13) 0.0373(12) 0.0416(12) -0.0004(10) 0.0126(10) 0.0016(10)
O101 0.083(3) 0.100(3) 0.085(3) 0.011(2) 0.013(2) 0.013(2)
N1 0.0405(15) 0.0330(14) 0.0348(14) 0.0000(10) 0.0144(11) 0.0023(11)
N2 0.0383(14) 0.0271(12) 0.0382(13) 0.0009(10) 0.0144(11) 0.0015(10)
N3 0.0382(14) 0.0288(13) 0.0370(13) -0.0007(10) 0.0137(11) -0.0004(10)
C1 0.0401(18) 0.0394(17) 0.0377(16) 0.0020(13) 0.0155(13) 0.0016(13)
C2 0.0414(18) 0.0372(17) 0.0413(17) 0.0028(14) 0.0176(14) -0.0007(14)
C3 0.0395(18) 0.0307(16) 0.0403(17) 0.0024(12) 0.0140(14) -0.0022(12)
C4 0.0456(19) 0.0317(16) 0.0449(18) 0.0008(13) 0.0166(14) -0.0003(13)
C5 0.066(2) 0.0336(18) 0.057(2) 0.0063(16) 0.0288(19) 0.0031(16)
C6 0.062(3) 0.064(3) 0.066(3) 0.024(2) 0.020(2) 0.007(2)
C7 0.049(2) 0.0309(16) 0.0471(19) -0.0009(14) 0.0184(15) 0.0019(14)
C8 0.066(3) 0.0389(19) 0.059(2) 0.0040(17) 0.0271(19) 0.0104(17)
C9 0.070(3) 0.050(2) 0.062(3) 0.0003(19) 0.030(2) 0.009(2)
C10 0.0410(18) 0.0323(16) 0.0405(16) -0.0022(13) 0.0156(13) 0.0021(13)
C11 0.0454(18) 0.0343(16) 0.0373(16) -0.0012(13) 0.0179(14) 0.0017(13)
C12 0.0378(17) 0.0352(17) 0.0369(16) 0.0003(12) 0.0148(13) -0.0012(12)
C13 0.0454(19) 0.0364(17) 0.0445(18) 0.0018(14) 0.0185(15) -0.0042(14)
C14 0.054(2) 0.047(2) 0.064(2) -0.0100(18) 0.0345(19) -0.0106(17)
C15 0.044(3) 0.089(4) 0.100(4) -0.008(3) 0.025(3) 0.003(2)
C16 0.051(2) 0.0363(17) 0.0416(17) 0.0000(14) 0.0197(15) -0.0060(15)
C17 0.059(2) 0.043(2) 0.063(2) -0.0064(17) 0.030(2) -0.0137(17)
C18 0.0471(19) 0.0303(15) 0.0395(16) 0.0036(13) 0.0154(14) -0.0002(13)
C19 0.0487(19) 0.0298(15) 0.0417(17) 0.0000(13) 0.0135(14) 0.0001(14)
C20 0.0465(19) 0.0331(16) 0.0383(16) -0.0025(13) 0.0123(14) 0.0032(13)
C21 0.0413(18) 0.0365(17) 0.0375(16) -0.0016(13) 0.0127(13) 0.0048(13)
C22 0.0474(19) 0.0409(18) 0.0388(17) -0.0008(14) 0.0172(14) 0.0035(14)
C23 0.067(3) 0.046(2) 0.0425(19) -0.0038(16) 0.0234(17) 0.0001(18)
C24 0.048(2) 0.0413(18) 0.0401(17) -0.0002(14) 0.0190(15) 0.0016(15)
C25 0.074(3) 0.043(2) 0.0430(19) 0.0007(16) 0.0258(18) -0.0027(18)
C26 0.073(3) 0.065(3) 0.058(2) 0.004(2) 0.034(2) -0.012(2)
C101 0.088(4) 0.080(4) 0.076(3) -0.004(3) 0.000(3) 0.020(3)
C102 0.110(5) 0.072(4) 0.081(4) -0.008(3) 0.035(4) -0.026(3)
C103 0.077(4) 0.125(6) 0.076(4) 0.014(3) 0.006(3) -0.002(4)
C104 0.085(4) 0.101(5) 0.068(3) -0.006(3) -0.011(3) 0.021(3)

loop_
_atom_type_symbol
_atom_type_description
_atom_type_scat_dispersion_real
_atom_type_scat_dispersion_imag
_atom_type_scat_source
C C 0.0181 0.0091 'International Tables Vol C Tables 4.2.6.8 and 6.1.1.4'
H H 0.0000 0.0000 'International Tables Vol C Tables 4.2.6.8 and 6.1.1.4'
N N 0.0311 0.0180 'International Tables Vol C Tables 4.2.6.8 and 6.1.1.4'
O O 0.0492 0.0322 'International Tables Vol C Tables 4.2.6.8 and 6.1.1.4'
Re Re -5.2083 5.8923 'International Tables Vol C Tables 4.2.6.8 and 6.1.1.4'

loop_
_geom_angle_atom_site_label_1
_geom_angle_atom_site_label_2
_geom_angle_atom_site_label_3
_geom_angle
_geom_angle_site_symmetry_1
_geom_angle_site_symmetry_3
_geom_angle_publ_flag
O1 Re1 O3 104.80(11) . . ?
O1 Re1 N1 88.82(10) . . ?
O1 Re1 N2 157.84(11) . . ?
O1 Re1 N3 88.94(11) . . ?
O2 Re1 O1 104.45(12) . . ?
O2 Re1 O3 104.46(12) . . ?
O2 Re1 N1 87.07(11) . . ?
O2 Re1 N2 88.72(11) . . ?
O2 Re1 N3 158.60(11) . . ?
O3 Re1 N1 158.96(11) . . ?
O3 Re1 N2 88.61(11) . . ?
O3 Re1 N3 87.69(11) . . ?
N1 Re1 N3 76.42(10) . . ?
N2 Re1 N1 73.89(10) . . ?
N2 Re1 N3 73.80(10) . . ?
C102 O101 C101 112.4(5) . . ?
C1 N1 Re1 121.7(2) . . ?
C21 N1 Re1 126.8(2) . . ?
C21 N1 C1 107.9(3) . . ?
C3 N2 Re1 125.1(2) . . ?
C3 N2 C10 108.6(3) . . ?
C10 N2 Re1 125.7(2) . . ?
C12 N3 Re1 121.7(2) . . ?
C18 N3 Re1 127.0(2) . . ?
C18 N3 C12 107.8(3) . . ?
N1 C1 C2 123.0(3) . . ?
N1 C1 C24 109.1(3) . . ?
C2 C1 C24 126.9(3) . . ?
C1 C2 H2 119.3 . . ?
C3 C2 C1 121.4(3) . . ?
C3 C2 H2 119.3 . . ?
N2 C3 C2 121.0(3) . . ?
N2 C3 C4 109.0(3) . . ?
C2 C3 C4 127.5(3) . . ?
C3 C4 C5 124.2(3) . . ?
C7 C4 C3 106.4(3) . . ?
C7 C4 C5 128.8(3) . . ?
C4 C5 H5A 108.9 . . ?
C4 C5 H5B 108.9 . . ?
C4 C5 C6 113.3(3) . . ?
H5A C5 H5B 107.7 . . ?
C6 C5 H5A 108.9 . . ?
C6 C5 H5B 108.9 . . ?
C5 C6 H6A 109.5 . . ?
C5 C6 H6B 109.5 . . ?
C5 C6 H6C 109.5 . . ?
H6A C6 H6B 109.5 . . ?
H6A C6 H6C 109.5 . . ?
H6B C6 H6C 109.5 . . ?
C4 C7 C8 127.9(3) . . ?
C4 C7 C10 106.7(3) . . ?
C10 C7 C8 124.8(3) . . ?
C7 C8 H8A 108.6 . . ?
C7 C8 H8B 108.6 . . ?
H8A C8 H8B 107.6 . . ?
C9 C8 C7 114.6(4) . . ?
C9 C8 H8A 108.6 . . ?
C9 C8 H8B 108.6 . . ?
C8 C9 H9A 109.5 . . ?
C8 C9 H9B 109.5 . . ?
C8 C9 H9C 109.5 . . ?
H9A C9 H9B 109.5 . . ?
H9A C9 H9C 109.5 . . ?
H9B C9 H9C 109.5 . . ?
N2 C10 C7 108.5(3) . . ?
N2 C10 C11 120.7(3) . . ?
C11 C10 C7 128.0(3) . . ?
C10 C11 H11 119.3 . . ?
C10 C11 C12 121.5(3) . . ?
C12 C11 H11 119.3 . . ?
N3 C12 C11 123.2(3) . . ?
N3 C12 C13 109.1(3) . . ?
C11 C12 C13 126.8(3) . . ?
C12 C13 C14 124.4(3) . . ?
C16 C13 C12 106.6(3) . . ?
C16 C13 C14 128.8(3) . . ?
C13 C14 H14A 109.1 . . ?
C13 C14 H14B 109.1 . . ?
C13 C14 C15 112.5(4) . . ?
H14A C14 H14B 107.8 . . ?
C15 C14 H14A 109.1 . . ?
C15 C14 H14B 109.1 . . ?
C14 C15 H15A 109.5 . . ?
C14 C15 H15B 109.5 . . ?
C14 C15 H15C 109.5 . . ?
H15A C15 H15B 109.5 . . ?
H15A C15 H15C 109.5 . . ?
H15B C15 H15C 109.5 . . ?
C13 C16 C17 127.4(3) . . ?
C13 C16 C18 107.4(3) . . ?
C18 C16 C17 125.0(3) . . ?
C16 C17 H17A 109.5 . . ?
C16 C17 H17B 109.5 . . ?
C16 C17 H17C 109.5 . . ?
H17A C17 H17B 109.5 . . ?
H17A C17 H17C 109.5 . . ?
H17B C17 H17C 109.5 . . ?
N3 C18 C16 108.9(3) . . ?
N3 C18 C19 125.9(3) . . ?
C19 C18 C16 124.7(3) . . ?
C18 C19 H19 114.5 . . ?
C20 C19 C18 131.0(3) . . ?
C20 C19 H19 114.5 . . ?
C19 C20 H20 114.9 . . ?
C19 C20 C21 130.3(3) . . ?
C21 C20 H20 114.9 . . ?
N1 C21 C20 126.3(3) . . ?
N1 C21 C22 109.1(3) . . ?
C20 C21 C22 124.1(3) . . ?
C21 C22 C23 125.6(3) . . ?
C24 C22 C21 107.1(3) . . ?
C24 C22 C23 127.2(3) . . ?
C22 C23 H23A 109.5 . . ?
C22 C23 H23B 109.5 . . ?
C22 C23 H23C 109.5 . . ?
H23A C23 H23B 109.5 . . ?
H23A C23 H23C 109.5 . . ?
H23B C23 H23C 109.5 . . ?
C1 C24 C25 126.2(3) . . ?
C22 C24 C1 106.7(3) . . ?
C22 C24 C25 127.0(3) . . ?
C24 C25 H25A 109.4 . . ?
C24 C25 H25B 109.4 . . ?
C24 C25 C26 111.4(4) . . ?
H25A C25 H25B 108.0 . . ?
C26 C25 H25A 109.4 . . ?
C26 C25 H25B 109.4 . . ?
C25 C26 H26A 109.5 . . ?
C25 C26 H26B 109.5 . . ?
C25 C26 H26C 109.5 . . ?
H26A C26 H26B 109.5 . . ?
H26A C26 H26C 109.5 . . ?
H26B C26 H26C 109.5 . . ?
O101 C101 H10A 110.0 . . ?
O101 C101 H10B 110.0 . . ?
O101 C101 C103 108.5(5) . . ?
H10A C101 H10B 108.4 . . ?
C103 C101 H10A 110.0 . . ?
C103 C101 H10B 110.0 . . ?
O101 C102 H10C 109.3 . . ?
O101 C102 H10D 109.3 . . ?
O101 C102 C104 111.7(6) . . ?
H10C C102 H10D 107.9 . . ?
C104 C102 H10C 109.3 . . ?
C104 C102 H10D 109.3 . . ?
C101 C103 H10E 109.5 . . ?
C101 C103 H10F 109.5 . . ?
C101 C103 H10G 109.5 . . ?
H10E C103 H10F 109.5 . . ?
H10E C103 H10G 109.5 . . ?
H10F C103 H10G 109.5 . . ?
C102 C104 H10H 109.5 . . ?
C102 C104 H10I 109.5 . . ?
C102 C104 H10J 109.5 . . ?
H10H C104 H10I 109.5 . . ?
H10H C104 H10J 109.5 . . ?
H10I C104 H10J 109.5 . . ?

loop_
_geom_bond_atom_site_label_1
_geom_bond_atom_site_label_2
_geom_bond_distance
_geom_bond_site_symmetry_2
_geom_bond_publ_flag
Re1 O1 1.729(2) . ?
Re1 O2 1.724(2) . ?
Re1 O3 1.730(2) . ?
Re1 N1 2.178(3) . ?
Re1 N2 2.154(3) . ?
Re1 N3 2.181(3) . ?
O101 C101 1.399(7) . ?
O101 C102 1.384(7) . ?
N1 C1 1.373(4) . ?
N1 C21 1.361(4) . ?
N2 C3 1.358(4) . ?
N2 C10 1.361(4) . ?
N3 C12 1.374(4) . ?
N3 C18 1.359(4) . ?
C1 C2 1.402(5) . ?
C1 C24 1.454(5) . ?
C2 H2 0.9500 . ?
C2 C3 1.402(5) . ?
C3 C4 1.457(5) . ?
C4 C5 1.499(5) . ?
C4 C7 1.374(5) . ?
C5 H5A 0.9900 . ?
C5 H5B 0.9900 . ?
C5 C6 1.515(6) . ?
C6 H6A 0.9800 . ?
C6 H6B 0.9800 . ?
C6 H6C 0.9800 . ?
C7 C8 1.510(5) . ?
C7 C10 1.462(5) . ?
C8 H8A 0.9900 . ?
C8 H8B 0.9900 . ?
C8 C9 1.492(6) . ?
C9 H9A 0.9800 . ?
C9 H9B 0.9800 . ?
C9 H9C 0.9800 . ?
C10 C11 1.399(5) . ?
C11 H11 0.9500 . ?
C11 C12 1.404(5) . ?
C12 C13 1.454(5) . ?
C13 C14 1.490(5) . ?
C13 C16 1.356(5) . ?
C14 H14A 0.9900 . ?
C14 H14B 0.9900 . ?
C14 C15 1.516(7) . ?
C15 H15A 0.9800 . ?
C15 H15B 0.9800 . ?
C15 H15C 0.9800 . ?
C16 C17 1.501(5) . ?
C16 C18 1.457(5) . ?
C17 H17A 0.9800 . ?
C17 H17B 0.9800 . ?
C17 H17C 0.9800 . ?
C18 C19 1.404(5) . ?
C19 H19 0.9500 . ?
C19 C20 1.387(5) . ?
C20 H20 0.9500 . ?
C20 C21 1.405(5) . ?
C21 C22 1.456(4) . ?
C22 C23 1.498(5) . ?
C22 C24 1.364(5) . ?
C23 H23A 0.9800 . ?
C23 H23B 0.9800 . ?
C23 H23C 0.9800 . ?
C24 C25 1.498(5) . ?
C25 H25A 0.9900 . ?
C25 H25B 0.9900 . ?
C25 C26 1.521(6) . ?
C26 H26A 0.9800 . ?
C26 H26B 0.9800 . ?
C26 H26C 0.9800 . ?
C101 H10A 0.9900 . ?
C101 H10B 0.9900 . ?
C101 C103 1.527(9) . ?
C102 H10C 0.9900 . ?
C102 H10D 0.9900 . ?
C102 C104 1.481(9) . ?
C103 H10E 0.9800 . ?
C103 H10F 0.9800 . ?
C103 H10G 0.9800 . ?
C104 H10H 0.9800 . ?
C104 H10I 0.9800 . ?
C104 H10J 0.9800 . ?

loop_
_geom_torsion_atom_site_label_1
_geom_torsion_atom_site_label_2
_geom_torsion_atom_site_label_3
_geom_torsion_atom_site_label_4
_geom_torsion
_geom_torsion_site_symmetry_1
_geom_torsion_site_symmetry_2
_geom_torsion_site_symmetry_3
_geom_torsion_site_symmetry_4
_geom_torsion_publ_flag
Re1 N1 C1 C2 -35.3(4) . . . . ?
Re1 N1 C1 C24 155.8(2) . . . . ?
Re1 N1 C21 C20 34.3(5) . . . . ?
Re1 N1 C21 C22 -154.1(2) . . . . ?
Re1 N2 C3 C2 32.9(5) . . . . ?
Re1 N2 C3 C4 -163.5(2) . . . . ?
Re1 N2 C10 C7 164.3(2) . . . . ?
Re1 N2 C10 C11 -32.9(5) . . . . ?
Re1 N3 C12 C11 35.5(4) . . . . ?
Re1 N3 C12 C13 -155.3(2) . . . . ?
Re1 N3 C18 C16 153.3(2) . . . . ?
Re1 N3 C18 C19 -34.7(5) . . . . ?
N1 C1 C2 C3 -12.3(6) . . . . ?
N1 C1 C24 C22 2.1(4) . . . . ?
N1 C1 C24 C25 -179.3(4) . . . . ?
N1 C21 C22 C23 -178.0(4) . . . . ?
N1 C21 C22 C24 -3.2(4) . . . . ?
N2 C3 C4 C5 -178.5(3) . . . . ?
N2 C3 C4 C7 -6.1(4) . . . . ?
N2 C10 C11 C12 -14.0(5) . . . . ?
N3 C12 C13 C14 -178.3(3) . . . . ?
N3 C12 C13 C16 -2.3(4) . . . . ?
N3 C18 C19 C20 -19.9(6) . . . . ?
C1 N1 C21 C20 -167.1(3) . . . . ?
C1 N1 C21 C22 4.5(4) . . . . ?
C1 C2 C3 N2 14.4(6) . . . . ?
C1 C2 C3 C4 -145.9(4) . . . . ?
C1 C24 C25 C26 97.1(5) . . . . ?
C2 C1 C24 C22 -166.2(4) . . . . ?
C2 C1 C24 C25 12.4(6) . . . . ?
C2 C3 C4 C5 -16.3(6) . . . . ?
C2 C3 C4 C7 156.1(4) . . . . ?
C3 N2 C10 C7 -7.8(4) . . . . ?
C3 N2 C10 C11 155.0(3) . . . . ?
C3 C4 C5 C6 83.2(5) . . . . ?
C3 C4 C7 C8 -170.6(4) . . . . ?
C3 C4 C7 C10 1.3(4) . . . . ?
C4 C7 C8 C9 -122.4(4) . . . . ?
C4 C7 C10 N2 3.9(4) . . . . ?
C4 C7 C10 C11 -157.3(4) . . . . ?
C5 C4 C7 C8 1.3(7) . . . . ?
C5 C4 C7 C10 173.2(4) . . . . ?
C7 C4 C5 C6 -87.4(5) . . . . ?
C7 C10 C11 C12 145.2(4) . . . . ?
C8 C7 C10 N2 176.1(4) . . . . ?
C8 C7 C10 C11 14.9(6) . . . . ?
C10 N2 C3 C2 -154.9(3) . . . . ?
C10 N2 C3 C4 8.7(4) . . . . ?
C10 C7 C8 C9 67.1(5) . . . . ?
C10 C11 C12 N3 11.6(6) . . . . ?
C10 C11 C12 C13 -155.7(4) . . . . ?
C11 C12 C13 C14 -9.5(6) . . . . ?
C11 C12 C13 C16 166.4(4) . . . . ?
C12 N3 C18 C16 -5.4(4) . . . . ?
C12 N3 C18 C19 166.6(3) . . . . ?
C12 C13 C14 C15 81.4(5) . . . . ?
C12 C13 C16 C17 -175.8(4) . . . . ?
C12 C13 C16 C18 -1.0(4) . . . . ?
C13 C16 C18 N3 4.0(4) . . . . ?
C13 C16 C18 C19 -168.1(3) . . . . ?
C14 C13 C16 C17 -0.1(7) . . . . ?
C14 C13 C16 C18 174.8(4) . . . . ?
C16 C13 C14 C15 -93.7(5) . . . . ?
C16 C18 C19 C20 150.8(4) . . . . ?
C17 C16 C18 N3 179.0(4) . . . . ?
C17 C16 C18 C19 6.9(6) . . . . ?
C18 N3 C12 C11 -164.4(3) . . . . ?
C18 N3 C12 C13 4.8(4) . . . . ?
C18 C19 C20 C21 -0.5(7) . . . . ?
C19 C20 C21 N1 20.8(6) . . . . ?
C19 C20 C21 C22 -149.7(4) . . . . ?
C20 C21 C22 C23 -6.1(6) . . . . ?
C20 C21 C22 C24 168.7(3) . . . . ?
C21 N1 C1 C2 164.8(3) . . . . ?
C21 N1 C1 C24 -4.1(4) . . . . ?
C21 C22 C24 C1 0.6(4) . . . . ?
C21 C22 C24 C25 -178.0(4) . . . . ?
C22 C24 C25 C26 -84.6(5) . . . . ?
C23 C22 C24 C1 175.3(4) . . . . ?
C23 C22 C24 C25 -3.3(7) . . . . ?
C24 C1 C2 C3 154.6(4) . . . . ?
C101 O101 C102 C104 177.4(5) . . . . ?
C102 O101 C101 C103 178.2(5) . . . . ?
